data_7123858
loop_
_publ_author_name
'Sodreau, Alexandre'
'Lentz, Nicolas'
'Frutos, Maria'
'Ladeira, Sonia'
'Nayral, Celine'
'Delpech, Fabien'
'Madec, David'

_publ_section_title
;
 Symmetric and non-symmetric bis-metallylene iron complexes, precursors of
 iron germanide nanoparticles
;
_journal_name_full 'Chemical Communications'
_journal_paper_doi 10.1039/C9CC05063A
_journal_year 2019
_chemical_compound_source 'synthesis as described'
_chemical_formula_moiety 'C25 H46 Cl2 Fe Ge2 N4 O3'
_chemical_formula_sum 'C25 H46 Cl2 Fe Ge2 N4 O3'
_chemical_formula_weight 722.63
_space_group_IT_number 18
_space_group_name_Hall 'P 2 2ab'
_space_group_name_H-M_alt 'P 21 21 2'
_symmetry_cell_setting orthorhombic
_symmetry_Int_Tables_number 18
_symmetry_space_group_name_Hall 'P 2 2ab'
_symmetry_space_group_name_H-M 'P 21 21 2'
_atom_sites_solution_hydrogens geom
_audit_update_record
;
2018-10-26 deposited with the CCDC.    2019-07-15 downloaded from the CCDC.
;
_cell_angle_alpha 90
_cell_angle_beta 90
_cell_angle_gamma 90
_cell_formula_units_Z 2
_cell_length_a 11.1361(5)
_cell_length_b 15.7091(8)
_cell_length_c 9.5057(5)
_cell_measurement_reflns_used 9780
_cell_measurement_temperature 193(2)
_cell_measurement_theta_max 35.55
_cell_measurement_theta_min 2.82
_cell_volume 1662.91(14)
_computing_cell_refinement 'APEX2 and SAINT'
_computing_data_collection APEX2
_computing_data_reduction SAINT
_computing_molecular_graphics 'Ortep-3 for Windows (Farrugia, 1997)'
_computing_publication_material 'WinGX publication routines (Farrugia, 1999)'
_computing_structure_refinement 'SHELXL-2016/6 (Sheldrick, 2016)'
_computing_structure_solution 'SHELXS-97 (Sheldrick, 2008)'
_diffrn_ambient_temperature 193(2)
_diffrn_measured_fraction_theta_full 0.999
_diffrn_measured_fraction_theta_max 0.999
_diffrn_measurement_device_type 'Bruker D8 VENTURE'
_diffrn_measurement_method 'phi and omega scans'
_diffrn_radiation_monochromator triumph
_diffrn_radiation_source 'fine focus sealed tube'
_diffrn_radiation_type MoK\a
_diffrn_radiation_wavelength 0.71073
_diffrn_reflns_av_R_equivalents 0.0305
_diffrn_reflns_av_unetI/netI 0.0149
_diffrn_reflns_Laue_measured_fraction_full 0.999
_diffrn_reflns_Laue_measured_fraction_max 0.999
_diffrn_reflns_limit_h_max 16
_diffrn_reflns_limit_h_min -16
_diffrn_reflns_limit_k_max 23
_diffrn_reflns_limit_k_min -23
_diffrn_reflns_limit_l_max 14
_diffrn_reflns_limit_l_min -14
_diffrn_reflns_number 78732
_diffrn_reflns_point_group_measured_fraction_full 0.998
_diffrn_reflns_point_group_measured_fraction_max 0.999
_diffrn_reflns_theta_full 25.242
_diffrn_reflns_theta_max 32.577
_diffrn_reflns_theta_min 3.102
_diffrn_standards_decay_% 0
_diffrn_standards_interval_count 0
_diffrn_standards_interval_time 0
_diffrn_standards_number 0
_exptl_absorpt_coefficient_mu 2.417
_exptl_absorpt_correction_T_max 0.7471
_exptl_absorpt_correction_T_min 0.6575
_exptl_absorpt_correction_type multi-scan
_exptl_absorpt_process_details 'SADABS (Bruker-AXS)'
_exptl_crystal_colour yellow
_exptl_crystal_density_diffrn 1.443
_exptl_crystal_density_method 'not measured'
_exptl_crystal_description block
_exptl_crystal_F_000 744
_exptl_crystal_size_max 0.22
_exptl_crystal_size_mid 0.14
_exptl_crystal_size_min 0.12
_refine_diff_density_max 0.229
_refine_diff_density_min -0.424
_refine_diff_density_rms 0.053
_refine_ls_abs_structure_details
;
 Refined as an inversion twin.
;
_refine_ls_abs_structure_Flack 0.089(7)
_refine_ls_extinction_method none
_refine_ls_goodness_of_fit_ref 1.081
_refine_ls_hydrogen_treatment constr
_refine_ls_matrix_type full
_refine_ls_number_parameters 177
_refine_ls_number_reflns 6060
_refine_ls_number_restraints 0
_refine_ls_restrained_S_all 1.081
_refine_ls_R_factor_all 0.0214
_refine_ls_R_factor_gt 0.0184
_refine_ls_shift/su_max 0.001
_refine_ls_shift/su_mean 0
_refine_ls_structure_factor_coef Fsqd
_refine_ls_weighting_details 'w=1/[\s^2^(Fo^2^)+(0.0197P)^2^+0.3454P] where P=(Fo^2^+2Fc^2^)/3'
_refine_ls_weighting_scheme calc
_refine_ls_wR_factor_gt 0.0423
_refine_ls_wR_factor_ref 0.0438
_reflns_Friedel_coverage 0.78
_reflns_Friedel_fraction_full 1
_reflns_Friedel_fraction_max 1
_reflns_number_gt 5739
_reflns_number_total 6060
_reflns_threshold_expression 'I > 2\s(I)'
_cod_data_source_file c9cc05063a2.cif
_cod_data_source_block 2a
_cod_database_code 7123858

loop_
_symmetry_equiv_pos_as_xyz
'x, y, z'
'-x, -y, z'
'-x+1/2, y+1/2, -z'
'x+1/2, -y+1/2, -z'

loop_
_atom_site_label
_atom_site_type_symbol
_atom_site_fract_x
_atom_site_fract_y
_atom_site_fract_z
_atom_site_U_iso_or_equiv
_atom_site_adp_type
_atom_site_occupancy
_atom_site_site_symmetry_order
_atom_site_calc_flag
_atom_site_refinement_flags_posn
_atom_site_refinement_flags_adp
_atom_site_refinement_flags_occupancy
C1 C 0.42677(16) 0.58473(12) 0.70147(19) 0.0272(3) Uani 1 1 d . . .
C2 C 0.5 0.5 0.4263(3) 0.0244(4) Uani 1 2 d S T P
C3 C 0.28494(14) 0.28572(10) 0.72939(16) 0.0186(3) Uani 1 1 d . . .
C4 C 0.26886(16) 0.20002(10) 0.80302(19) 0.0248(3) Uani 1 1 d . . .
C5 C 0.14451(18) 0.19563(12) 0.8731(2) 0.0366(4) Uani 1 1 d . . .
H5A H 0.135869 0.242956 0.939505 0.055 Uiso 1 1 calc R U .
H5B H 0.136456 0.14154 0.923589 0.055 Uiso 1 1 calc R U .
H5C H 0.08198 0.199601 0.800854 0.055 Uiso 1 1 calc R U .
C6 C 0.3700(2) 0.19161(13) 0.9126(2) 0.0406(5) Uani 1 1 d . . .
H6A H 0.448 0.192372 0.864844 0.061 Uiso 1 1 calc R U .
H6B H 0.36084 0.13785 0.963831 0.061 Uiso 1 1 calc R U .
H6C H 0.365639 0.239252 0.979001 0.061 Uiso 1 1 calc R U .
C7 C 0.2768(2) 0.12278(12) 0.7047(2) 0.0402(5) Uani 1 1 d . . .
H7A H 0.213897 0.126702 0.632886 0.06 Uiso 1 1 calc R U .
H7B H 0.265892 0.070447 0.759338 0.06 Uiso 1 1 calc R U .
H7C H 0.355695 0.121845 0.659036 0.06 Uiso 1 1 calc R U .
C8 C 0.25103(18) 0.38523(12) 0.94019(19) 0.0279(3) Uani 1 1 d . . .
H8 H 0.238614 0.332397 0.997031 0.033 Uiso 1 1 calc R U .
C9 C 0.1357(2) 0.43726(18) 0.9420(3) 0.0525(6) Uani 1 1 d . . .
H9A H 0.148186 0.490553 0.890452 0.079 Uiso 1 1 calc R U .
H9B H 0.113569 0.450074 1.039528 0.079 Uiso 1 1 calc R U .
H9C H 0.071146 0.404655 0.897263 0.079 Uiso 1 1 calc R U .
C10 C 0.3546(2) 0.43537(15) 1.0031(2) 0.0406(5) Uani 1 1 d . . .
H10A H 0.42783 0.400817 1.000109 0.061 Uiso 1 1 calc R U .
H10B H 0.335923 0.449964 1.100874 0.061 Uiso 1 1 calc R U .
H10C H 0.366875 0.487678 0.948742 0.061 Uiso 1 1 calc R U .
C11 C 0.34325(19) 0.24948(11) 0.47216(18) 0.0298(4) Uani 1 1 d . . .
H11 H 0.296975 0.194956 0.475177 0.036 Uiso 1 1 calc R U .
C12 C 0.4773(2) 0.22942(16) 0.4749(3) 0.0449(5) Uani 1 1 d . . .
H12A H 0.52318 0.282464 0.467481 0.067 Uiso 1 1 calc R U .
H12B H 0.497358 0.192193 0.395558 0.067 Uiso 1 1 calc R U .
H12C H 0.497428 0.200723 0.563322 0.067 Uiso 1 1 calc R U .
C13 C 0.3090(2) 0.29837(16) 0.33979(19) 0.0423(5) Uani 1 1 d . . .
H13A H 0.223237 0.312112 0.3425 0.063 Uiso 1 1 calc R U .
H13B H 0.326051 0.263334 0.256842 0.063 Uiso 1 1 calc R U .
H13C H 0.35583 0.351118 0.334819 0.063 Uiso 1 1 calc R U .
N1 N 0.27955(13) 0.36100(9) 0.79509(15) 0.0216(3) Uani 1 1 d . . .
N2 N 0.30959(13) 0.30203(8) 0.59407(14) 0.0217(3) Uani 1 1 d . . .
O1 O 0.38011(17) 0.64014(11) 0.76018(19) 0.0469(4) Uani 1 1 d . . .
O2 O 0.5 0.5 0.3052(2) 0.0389(5) Uani 1 2 d S T P
Cl1 Cl 0.15739(5) 0.47447(4) 0.55724(8) 0.05029(15) Uani 1 1 d . . .
Fe1 Fe 0.5 0.5 0.61327(3) 0.01761(6) Uani 1 2 d S T P
Ge1 Ge 0.32959(2) 0.42364(2) 0.62920(2) 0.01953(4) Uani 1 1 d . . .

loop_
_atom_site_aniso_label
_atom_site_aniso_U_11
_atom_site_aniso_U_22
_atom_site_aniso_U_33
_atom_site_aniso_U_23
_atom_site_aniso_U_13
_atom_site_aniso_U_12
C1 0.0284(8) 0.0243(8) 0.0289(8) 0.0000(7) 0.0021(6) -0.0002(7)
C2 0.0238(10) 0.0237(10) 0.0255(10) 0 0 -0.0067(9)
C3 0.0184(6) 0.0183(6) 0.0189(6) 0.0018(5) -0.0005(5) -0.0031(5)
C4 0.0329(8) 0.0166(7) 0.0248(7) 0.0039(6) -0.0006(6) -0.0035(6)
C5 0.0399(10) 0.0340(9) 0.0358(9) 0.0081(8) 0.0077(9) -0.0123(7)
C6 0.0482(12) 0.0297(9) 0.0439(11) 0.0114(8) -0.0145(9) 0.0024(8)
C7 0.0621(14) 0.0181(8) 0.0404(11) -0.0006(8) 0.0052(10) -0.0086(8)
C8 0.0367(9) 0.0250(8) 0.0218(7) -0.0030(6) 0.0100(7) -0.0025(7)
C9 0.0408(12) 0.0616(16) 0.0550(14) -0.0190(12) 0.0161(11) 0.0107(11)
C10 0.0494(12) 0.0475(12) 0.0248(8) -0.0084(8) -0.0006(8) -0.0077(10)
C11 0.0408(10) 0.0271(8) 0.0215(7) -0.0059(6) 0.0044(7) -0.0098(7)
C12 0.0454(12) 0.0453(12) 0.0441(12) -0.0073(10) 0.0153(10) 0.0052(10)
C13 0.0552(14) 0.0526(13) 0.0190(8) -0.0019(7) -0.0011(8) -0.0176(11)
N1 0.0276(7) 0.0174(6) 0.0199(6) 0.0007(5) 0.0055(5) -0.0015(5)
N2 0.0275(7) 0.0191(6) 0.0184(6) 0.0002(4) 0.0011(5) -0.0059(5)
O1 0.0548(10) 0.0347(8) 0.0511(10) -0.0093(7) 0.0096(8) 0.0132(7)
O2 0.0454(12) 0.0486(12) 0.0226(8) 0 0 -0.0104(10)
Cl1 0.0271(2) 0.0451(3) 0.0787(4) 0.0327(3) -0.0099(3) -0.0006(2)
Fe1 0.01885(13) 0.01483(12) 0.01916(14) 0 0 -0.00224(10)
Ge1 0.01936(7) 0.01734(6) 0.02188(7) 0.00459(6) 0.00032(6) -0.00274(6)

loop_
_atom_type_symbol
_atom_type_description
_atom_type_scat_dispersion_real
_atom_type_scat_dispersion_imag
_atom_type_scat_source
C C 0.0033 0.0016 'International Tables Vol C Tables 4.2.6.8 and 6.1.1.4'
H H 0 0 'International Tables Vol C Tables 4.2.6.8 and 6.1.1.4'
N N 0.0061 0.0033 'International Tables Vol C Tables 4.2.6.8 and 6.1.1.4'
O O 0.0106 0.006 'International Tables Vol C Tables 4.2.6.8 and 6.1.1.4'
Cl Cl 0.1484 0.1585 'International Tables Vol C Tables 4.2.6.8 and 6.1.1.4'
Fe Fe 0.3463 0.8444 'International Tables Vol C Tables 4.2.6.8 and 6.1.1.4'
Ge Ge 0.1547 1.8001 'International Tables Vol C Tables 4.2.6.8 and 6.1.1.4'

loop_
_geom_angle_atom_site_label_1
_geom_angle_atom_site_label_2
_geom_angle_atom_site_label_3
_geom_angle
_geom_angle_site_symmetry_1
_geom_angle_site_symmetry_3
O1 C1 Fe1 179.17(19) . .
O2 C2 Fe1 180 . .
N1 C3 N2 106.74(13) . .
N1 C3 C4 124.01(14) . .
N2 C3 C4 129.22(14) . .
C3 C4 C7 114.27(15) . .
C3 C4 C5 110.09(14) . .
C7 C4 C5 106.28(16) . .
C3 C4 C6 107.44(14) . .
C7 C4 C6 107.58(17) . .
C5 C4 C6 111.20(17) . .
C4 C5 H5A 109.5 . .
C4 C5 H5B 109.5 . .
H5A C5 H5B 109.5 . .
C4 C5 H5C 109.5 . .
H5A C5 H5C 109.5 . .
H5B C5 H5C 109.5 . .
C4 C6 H6A 109.5 . .
C4 C6 H6B 109.5 . .
H6A C6 H6B 109.5 . .
C4 C6 H6C 109.5 . .
H6A C6 H6C 109.5 . .
H6B C6 H6C 109.5 . .
C4 C7 H7A 109.5 . .
C4 C7 H7B 109.5 . .
H7A C7 H7B 109.5 . .
C4 C7 H7C 109.5 . .
H7A C7 H7C 109.5 . .
H7B C7 H7C 109.5 . .
N1 C8 C10 109.90(15) . .
N1 C8 C9 109.45(17) . .
C10 C8 C9 110.95(17) . .
N1 C8 H8 108.8 . .
C10 C8 H8 108.8 . .
C9 C8 H8 108.8 . .
C8 C9 H9A 109.5 . .
C8 C9 H9B 109.5 . .
H9A C9 H9B 109.5 . .
C8 C9 H9C 109.5 . .
H9A C9 H9C 109.5 . .
H9B C9 H9C 109.5 . .
C8 C10 H10A 109.5 . .
C8 C10 H10B 109.5 . .
H10A C10 H10B 109.5 . .
C8 C10 H10C 109.5 . .
H10A C10 H10C 109.5 . .
H10B C10 H10C 109.5 . .
N2 C11 C13 107.71(16) . .
N2 C11 C12 110.60(16) . .
C13 C11 C12 111.28(18) . .
N2 C11 H11 109.1 . .
C13 C11 H11 109.1 . .
C12 C11 H11 109.1 . .
C11 C12 H12A 109.5 . .
C11 C12 H12B 109.5 . .
H12A C12 H12B 109.5 . .
C11 C12 H12C 109.5 . .
H12A C12 H12C 109.5 . .
H12B C12 H12C 109.5 . .
C11 C13 H13A 109.5 . .
C11 C13 H13B 109.5 . .
H13A C13 H13B 109.5 . .
C11 C13 H13C 109.5 . .
H13A C13 H13C 109.5 . .
H13B C13 H13C 109.5 . .
C3 N1 C8 132.71(14) . .
C3 N1 Ge1 93.21(10) . .
C8 N1 Ge1 134.04(11) . .
C3 N2 C11 134.50(14) . .
C3 N2 Ge1 92.65(10) . .
C11 N2 Ge1 130.90(11) . .
C1 Fe1 C1 123.52(12) . 2_665
C1 Fe1 C2 118.24(6) . .
C1 Fe1 C2 118.24(6) 2_665 .
C1 Fe1 Ge1 87.47(6) . 2_665
C1 Fe1 Ge1 88.88(6) 2_665 2_665
C2 Fe1 Ge1 93.859(9) . 2_665
C1 Fe1 Ge1 88.88(6) . .
C1 Fe1 Ge1 87.47(6) 2_665 .
C2 Fe1 Ge1 93.859(9) . .
Ge1 Fe1 Ge1 172.282(18) 2_665 .
N1 Ge1 N2 67.04(6) . .
N1 Ge1 Cl1 100.81(5) . .
N2 Ge1 Cl1 101.76(5) . .
N1 Ge1 Fe1 124.56(5) . .
N2 Ge1 Fe1 127.33(4) . .
Cl1 Ge1 Fe1 121.588(16) . .

loop_
_geom_bond_atom_site_label_1
_geom_bond_atom_site_label_2
_geom_bond_distance
_geom_bond_site_symmetry_2
C1 O1 1.157(2) .
C1 Fe1 1.7719(18) .
C2 O2 1.151(3) .
C2 Fe1 1.778(2) .
C3 N1 1.339(2) .
C3 N2 1.340(2) .
C3 C4 1.528(2) .
C4 C7 1.534(3) .
C4 C5 1.538(3) .
C4 C6 1.540(3) .
C5 H5A 0.98 .
C5 H5B 0.98 .
C5 H5C 0.98 .
C6 H6A 0.98 .
C6 H6B 0.98 .
C6 H6C 0.98 .
C7 H7A 0.98 .
C7 H7B 0.98 .
C7 H7C 0.98 .
C8 N1 1.466(2) .
C8 C10 1.519(3) .
C8 C9 1.522(3) .
C8 H8 1 .
C9 H9A 0.98 .
C9 H9B 0.98 .
C9 H9C 0.98 .
C10 H10A 0.98 .
C10 H10B 0.98 .
C10 H10C 0.98 .
C11 N2 1.471(2) .
C11 C13 1.523(3) .
C11 C12 1.526(3) .
C11 H11 1 .
C12 H12A 0.98 .
C12 H12B 0.98 .
C12 H12C 0.98 .
C13 H13A 0.98 .
C13 H13B 0.98 .
C13 H13C 0.98 .
N1 Ge1 1.9405(14) .
N2 Ge1 1.9521(13) .
Cl1 Ge1 2.1869(5) .
Fe1 Ge1 2.25010(18) 2_665
Fe1 Ge1 2.25012(18) .
